data_4131919
loop_
_publ_author_name
'Wolf, Benjamin M.'
'Stuhl, Christoph'
'Maichle-M\"ossmer, C\"acilia'
'Anwander, Reiner'

_publ_section_title
;
 Dimethylcalcium.
;
_journal_issue 6
_journal_name_full 'Journal of the American Chemical Society'
_journal_page_first 2373
_journal_page_last 2383
_journal_paper_doi 10.1021/jacs.7b12984
_journal_volume 140
_journal_year 2018
_chemical_formula_sum 'C52.5 H105.5 Ca2 O5'
_chemical_formula_weight 897.02
_space_group_crystal_system monoclinic
_space_group_IT_number 14
_space_group_name_Hall '-P 2yn'
_space_group_name_H-M_alt 'P 1 21/n 1'
_atom_sites_solution_hydrogens geom
_audit_creation_method SHELXL-2014/7
_cell_angle_alpha 90
_cell_angle_beta 92.0270(10)
_cell_angle_gamma 90
_cell_formula_units_Z 4
_cell_length_a 13.0501(7)
_cell_length_b 19.3522(10)
_cell_length_c 22.1731(11)
_cell_measurement_reflns_used 9937
_cell_measurement_temperature 100(2)
_cell_measurement_theta_max 28.21
_cell_measurement_theta_min 2.592
_cell_volume 5596.3(5)
_computing_cell_refinement 'SAINT V8.37A (Bruker AXS Inc., 2015)'
_computing_data_collection 'APEX3 v2016.5-0 (Bruker AXS)'
_computing_data_reduction 'SAINT V8.37A (Bruker AXS Inc., 2015)'
_computing_structure_refinement 'SHELXL-2014/7 (Sheldrick, 2014)'
_computing_structure_solution 'XT, VERSION 2014/5,SHELXS-13 (Sheldrick 2008)'
_diffrn_ambient_temperature 100(2)
_diffrn_measured_fraction_theta_full 0.999
_diffrn_measured_fraction_theta_max 0.999
_diffrn_measurement_device_type 'Bruker APEX II DUO'
_diffrn_measurement_method 'omega scans'
_diffrn_radiation_type MoK\a
_diffrn_radiation_wavelength 0.71073
_diffrn_reflns_av_R_equivalents 0.0466
_diffrn_reflns_av_unetI/netI 0.0260
_diffrn_reflns_Laue_measured_fraction_full 0.999
_diffrn_reflns_Laue_measured_fraction_max 0.999
_diffrn_reflns_limit_h_max 16
_diffrn_reflns_limit_h_min -16
_diffrn_reflns_limit_k_max 24
_diffrn_reflns_limit_k_min -24
_diffrn_reflns_limit_l_max 27
_diffrn_reflns_limit_l_min -28
_diffrn_reflns_number 101158
_diffrn_reflns_point_group_measured_fraction_full 0.999
_diffrn_reflns_point_group_measured_fraction_max 0.999
_diffrn_reflns_theta_full 25.242
_diffrn_reflns_theta_max 27.103
_diffrn_reflns_theta_min 1.397
_diffrn_source 'ImuS-focus sealed tube'
_exptl_absorpt_coefficient_mu 0.244
_exptl_absorpt_correction_T_max 0.7457
_exptl_absorpt_correction_T_min 0.6851
_exptl_absorpt_correction_type numerical
_exptl_absorpt_process_details sadabs
_exptl_crystal_colour colourless
_exptl_crystal_density_diffrn 1.065
_exptl_crystal_description block
_exptl_crystal_F_000 2002
_exptl_crystal_size_max 0.459
_exptl_crystal_size_mid 0.242
_exptl_crystal_size_min 0.202
_refine_diff_density_max 1.675
_refine_diff_density_min -0.918
_refine_diff_density_rms 0.068
_refine_ls_extinction_method none
_refine_ls_goodness_of_fit_ref 1.036
_refine_ls_hydrogen_treatment constr
_refine_ls_matrix_type full
_refine_ls_number_parameters 874
_refine_ls_number_reflns 12349
_refine_ls_number_restraints 895
_refine_ls_restrained_S_all 1.039
_refine_ls_R_factor_all 0.0830
_refine_ls_R_factor_gt 0.0661
_refine_ls_shift/su_max 0.001
_refine_ls_shift/su_mean 0.000
_refine_ls_structure_factor_coef Fsqd
_refine_ls_weighting_details 'w=1/[\s^2^(Fo^2^)+(0.0865P)^2^+7.9358P] where P=(Fo^2^+2Fc^2^)/3'
_refine_ls_weighting_scheme calc
_refine_ls_wR_factor_gt 0.1693
_refine_ls_wR_factor_ref 0.1859
_reflns_Friedel_coverage 0.000
_reflns_number_gt 9835
_reflns_number_total 12349
_reflns_threshold_expression 'I > 2\s(I)'
_cod_data_source_file ja7b12984_si_002.cif
_cod_data_source_block 7_mo_BW379_0m_a
_cod_original_sg_symbol_H-M 'P 21/n'
_cod_original_formula_sum 'C52.50 H105.50 Ca2 O5'
_cod_database_code 4131919
_shelx_shelxl_version_number 2014/7
_shelx_space_group_comment
;
The symmetry employed for this shelxl refinement is uniquely defined
by the following loop, which should always be used as a source of
symmetry information in preference to the above space-group names.
They are only intended as comments.
;
_shelx_estimated_absorpt_t_min 0.896
_shelx_estimated_absorpt_t_max 0.952

loop_
_space_group_symop_operation_xyz
'x, y, z'
'-x+1/2, y+1/2, -z+1/2'
'-x, -y, -z'
'x-1/2, -y-1/2, z-1/2'

loop_
_atom_site_label
_atom_site_type_symbol
_atom_site_fract_x
_atom_site_fract_y
_atom_site_fract_z
_atom_site_U_iso_or_equiv
_atom_site_adp_type
_atom_site_occupancy
_atom_site_site_symmetry_order
_atom_site_calc_flag
_atom_site_refinement_flags_posn
_atom_site_refinement_flags_adp
_atom_site_refinement_flags_occupancy
_atom_site_disorder_assembly
_atom_site_disorder_group
C1 C 0.4780(2) 0.40049(14) 0.68524(12) 0.0386(6) Uani 1 1 d . U . . .
C6 C 0.3975(3) 0.43860(15) 0.72193(14) 0.0505(8) Uani 1 1 d . U . . .
H6A H 0.4118 0.4883 0.7217 0.076 Uiso 1 1 calc R U . . .
H6B H 0.4004 0.4217 0.7636 0.076 Uiso 1 1 calc R U . . .
H6C H 0.3290 0.4301 0.7039 0.076 Uiso 1 1 calc R U . . .
C11 C 0.1472(2) 0.24193(18) 0.67977(15) 0.0458(7) Uani 1 1 d . U . . .
C12 C 0.0941(2) 0.30452(16) 0.71342(15) 0.0445(7) Uani 1 1 d . U . . .
C13 C 0.1382(3) 0.3200(2) 0.77521(19) 0.0693(11) Uani 1 1 d . U . . .
H13A H 0.0983 0.3568 0.7936 0.104 Uiso 1 1 calc R U . . .
H13B H 0.2096 0.3350 0.7723 0.104 Uiso 1 1 calc R U . . .
H13C H 0.1357 0.2783 0.8002 0.104 Uiso 1 1 calc R U . . .
C14 C 0.1151(4) 0.3668(3) 0.6735(3) 0.0913(15) Uani 1 1 d . U . . .
H14A H 0.1053 0.4094 0.6965 0.137 Uiso 1 1 calc R U . . .
H14B H 0.0677 0.3663 0.6382 0.137 Uiso 1 1 calc R U . . .
H14C H 0.1858 0.3648 0.6601 0.137 Uiso 1 1 calc R U . . .
C15 C -0.0231(3) 0.3007(2) 0.7162(2) 0.0724(12) Uani 1 1 d . U . . .
H15A H -0.0495 0.3448 0.7309 0.109 Uiso 1 1 calc R U . . .
H15B H -0.0420 0.2636 0.7438 0.109 Uiso 1 1 calc R U . . .
H15C H -0.0528 0.2912 0.6759 0.109 Uiso 1 1 calc R U . . .
C26 C 0.4673(2) 0.07659(14) 0.64924(12) 0.0367(6) Uani 1 1 d . U . . .
H26A H 0.3942 0.0728 0.6574 0.055 Uiso 1 1 calc R U . A 1
H26B H 0.4982 0.0304 0.6494 0.055 Uiso 1 1 calc R U . A 1
H26C H 0.4754 0.0981 0.6097 0.055 Uiso 1 1 calc R U . A 1
C31 C 0.3507(2) 0.28726(16) 0.91240(12) 0.0368(6) Uani 1 1 d . U . . .
C32 C 0.3443(3) 0.35910(19) 0.94071(14) 0.0504(8) Uani 1 1 d . U . . .
C36 C 0.3434(2) 0.21846(17) 0.94685(12) 0.0399(6) Uani 1 1 d . U . . .
C40 C 0.3221(3) 0.2038(2) 0.46994(14) 0.0569(8) Uani 1 1 d . U . . .
C101 C 0.0953(5) 0.4992(2) 0.47653(18) 0.0795(13) Uani 1 1 d . U . . .
C102 C 0.0789(5) 0.4746(2) 0.53399(19) 0.0868(15) Uani 1 1 d . U . . .
H102 H 0.1353 0.4568 0.5575 0.104 Uiso 1 1 calc R U . . .
C103 C -0.0145(5) 0.4751(2) 0.55727(19) 0.0888(15) Uani 1 1 d . U . . .
H103 H -0.0244 0.4579 0.5968 0.107 Uiso 1 1 calc R U . . .
C104 C 0.1826(7) 0.5029(4) 0.4531(3) 0.0597(17) Uani 0.5 1 d . U P . .
H10G H 0.2015 0.4574 0.4376 0.090 Uiso 0.5 1 calc R U P . .
H10H H 0.2339 0.5178 0.4837 0.090 Uiso 0.5 1 calc R U P . .
H10I H 0.1797 0.5364 0.4199 0.090 Uiso 0.5 1 calc R U P . .
Ca1 Ca 0.38612(3) 0.26419(2) 0.75381(2) 0.02145(12) Uani 1 1 d . U . . .
Ca2 Ca 0.38095(3) 0.24187(2) 0.62045(2) 0.02284(13) Uani 1 1 d . U . . .
O1 O 0.44412(13) 0.33200(9) 0.67777(7) 0.0288(4) Uani 1 1 d . U . . .
O2 O 0.25382(12) 0.24691(9) 0.69160(8) 0.0292(4) Uani 1 1 d . U . . .
O4 O 0.36562(15) 0.28395(11) 0.85808(8) 0.0385(4) Uani 1 1 d . U . . .
O5 O 0.35830(16) 0.21689(11) 0.52911(8) 0.0398(5) Uani 1 1 d . U . . .
C2 C 0.5907(9) 0.3937(6) 0.7244(6) 0.0328(18) Uani 0.57(3) 1 d . U P B 1
C3 C 0.6876(9) 0.3723(7) 0.6896(6) 0.045(2) Uani 0.57(3) 1 d . U P B 1
H3A H 0.7446 0.3632 0.7185 0.067 Uiso 0.57(3) 1 calc R U P B 1
H3B H 0.7066 0.4098 0.6625 0.067 Uiso 0.57(3) 1 calc R U P B 1
H3C H 0.6726 0.3305 0.6660 0.067 Uiso 0.57(3) 1 calc R U P B 1
C4 C 0.5786(15) 0.3388(7) 0.7739(8) 0.033(2) Uani 0.57(3) 1 d . U P B 1
H4A H 0.6401 0.3383 0.8005 0.050 Uiso 0.57(3) 1 calc R U P B 1
H4B H 0.5692 0.2932 0.7552 0.050 Uiso 0.57(3) 1 calc R U P B 1
H4C H 0.5186 0.3499 0.7975 0.050 Uiso 0.57(3) 1 calc R U P B 1
C5 C 0.6194(12) 0.4619(6) 0.7581(5) 0.045(2) Uani 0.57(3) 1 d . U P B 1
H5A H 0.6879 0.4574 0.7773 0.067 Uiso 0.57(3) 1 calc R U P B 1
H5B H 0.5693 0.4711 0.7891 0.067 Uiso 0.57(3) 1 calc R U P B 1
H5C H 0.6191 0.5003 0.7293 0.067 Uiso 0.57(3) 1 calc R U P B 1
C7 C 0.4926(13) 0.4322(7) 0.6194(6) 0.039(2) Uani 0.57(3) 1 d . U P B 1
C8 C 0.5435(12) 0.3845(7) 0.5742(7) 0.043(3) Uani 0.57(3) 1 d . U P B 1
H8A H 0.5459 0.4077 0.5350 0.065 Uiso 0.57(3) 1 calc R U P B 1
H8B H 0.5039 0.3417 0.5699 0.065 Uiso 0.57(3) 1 calc R U P B 1
H8C H 0.6134 0.3736 0.5888 0.065 Uiso 0.57(3) 1 calc R U P B 1
C9 C 0.5473(14) 0.5031(5) 0.6193(6) 0.055(3) Uani 0.57(3) 1 d . U P B 1
H9A H 0.5399 0.5239 0.5791 0.083 Uiso 0.57(3) 1 calc R U P B 1
H9B H 0.6202 0.4968 0.6300 0.083 Uiso 0.57(3) 1 calc R U P B 1
H9C H 0.5163 0.5337 0.6489 0.083 Uiso 0.57(3) 1 calc R U P B 1
C10 C 0.3832(13) 0.4469(6) 0.5935(7) 0.047(3) Uani 0.57(3) 1 d . U P B 1
H10A H 0.3866 0.4605 0.5511 0.070 Uiso 0.57(3) 1 calc R U P B 1
H10B H 0.3525 0.4844 0.6165 0.070 Uiso 0.57(3) 1 calc R U P B 1
H10C H 0.3412 0.4052 0.5967 0.070 Uiso 0.57(3) 1 calc R U P B 1
C16 C 0.1221(4) 0.2404(4) 0.6114(2) 0.0581(17) Uani 0.761(12) 1 d . U P C 1
H16A H 0.1464 0.1969 0.5944 0.087 Uiso 0.761(12) 1 calc R U P C 1
H16B H 0.1562 0.2793 0.5920 0.087 Uiso 0.761(12) 1 calc R U P C 1
H16C H 0.0478 0.2442 0.6042 0.087 Uiso 0.761(12) 1 calc R U P C 1
C17 C 0.1077(5) 0.1706(4) 0.6913(5) 0.0636(19) Uani 0.761(12) 1 d . U P C 1
C18 C 0.1155(6) 0.1558(3) 0.7663(4) 0.075(2) Uani 0.761(12) 1 d . U P C 1
H18A H 0.1025 0.1067 0.7741 0.113 Uiso 0.761(12) 1 calc R U P C 1
H18B H 0.0642 0.1839 0.7863 0.113 Uiso 0.761(12) 1 calc R U P C 1
H18C H 0.1841 0.1681 0.7821 0.113 Uiso 0.761(12) 1 calc R U P C 1
C19 C 0.0013(9) 0.1461(9) 0.6731(6) 0.111(4) Uani 0.761(12) 1 d . U P C 1
H19A H -0.0030 0.0960 0.6788 0.166 Uiso 0.761(12) 1 calc R U P C 1
H19B H -0.0133 0.1573 0.6306 0.166 Uiso 0.761(12) 1 calc R U P C 1
H19C H -0.0489 0.1691 0.6981 0.166 Uiso 0.761(12) 1 calc R U P C 1
C20 C 0.1813(9) 0.1163(5) 0.6680(5) 0.081(3) Uani 0.761(12) 1 d . U P C 1
H20A H 0.1571 0.0701 0.6788 0.121 Uiso 0.761(12) 1 calc R U P C 1
H20B H 0.2499 0.1239 0.6862 0.121 Uiso 0.761(12) 1 calc R U P C 1
H20C H 0.1842 0.1199 0.6240 0.121 Uiso 0.761(12) 1 calc R U P C 1
C21 C 0.5189(8) 0.1197(5) 0.6965(5) 0.0253(15) Uani 0.68(2) 1 d . U P D 1
C22 C 0.6276(6) 0.1392(4) 0.6702(4) 0.0266(13) Uani 0.68(2) 1 d . U P D 1
C23 C 0.6119(9) 0.1965(5) 0.6222(5) 0.0312(17) Uani 0.68(2) 1 d . U P D 1
H23A H 0.5865 0.2385 0.6415 0.047 Uiso 0.68(2) 1 calc R U P D 1
H23B H 0.5618 0.1810 0.5911 0.047 Uiso 0.68(2) 1 calc R U P D 1
H23C H 0.6773 0.2065 0.6036 0.047 Uiso 0.68(2) 1 calc R U P D 1
C24 C 0.7059(5) 0.1683(5) 0.7163(3) 0.0372(15) Uani 0.68(2) 1 d . U P D 1
H24A H 0.6732 0.2036 0.7408 0.056 Uiso 0.68(2) 1 calc R U P D 1
H24B H 0.7630 0.1890 0.6951 0.056 Uiso 0.68(2) 1 calc R U P D 1
H24C H 0.7318 0.1309 0.7424 0.056 Uiso 0.68(2) 1 calc R U P D 1
C25 C 0.6797(8) 0.0778(5) 0.6372(4) 0.0393(18) Uani 0.68(2) 1 d . U P D 1
H25A H 0.6381 0.0652 0.6012 0.059 Uiso 0.68(2) 1 calc R U P D 1
H25B H 0.6854 0.0380 0.6644 0.059 Uiso 0.68(2) 1 calc R U P D 1
H25C H 0.7483 0.0918 0.6252 0.059 Uiso 0.68(2) 1 calc R U P D 1
C27 C 0.5192(7) 0.0790(4) 0.7586(3) 0.0271(13) Uani 0.68(2) 1 d . U P D 1
C28 C 0.5522(7) 0.1253(4) 0.8125(3) 0.0335(14) Uani 0.68(2) 1 d . U P D 1
H28A H 0.5340 0.1027 0.8502 0.050 Uiso 0.68(2) 1 calc R U P D 1
H28B H 0.5169 0.1699 0.8091 0.050 Uiso 0.68(2) 1 calc R U P D 1
H28C H 0.6265 0.1326 0.8126 0.050 Uiso 0.68(2) 1 calc R U P D 1
C29 C 0.4095(7) 0.0545(4) 0.7701(3) 0.0338(14) Uani 0.68(2) 1 d . U P D 1
H29A H 0.4070 0.0350 0.8108 0.051 Uiso 0.68(2) 1 calc R U P D 1
H29B H 0.3894 0.0191 0.7404 0.051 Uiso 0.68(2) 1 calc R U P D 1
H29C H 0.3623 0.0938 0.7664 0.051 Uiso 0.68(2) 1 calc R U P D 1
C30 C 0.5890(7) 0.0148(4) 0.7610(3) 0.0375(16) Uani 0.68(2) 1 d . U P D 1
H30A H 0.5795 -0.0100 0.7990 0.056 Uiso 0.68(2) 1 calc R U P D 1
H30B H 0.6607 0.0292 0.7588 0.056 Uiso 0.68(2) 1 calc R U P D 1
H30C H 0.5712 -0.0156 0.7269 0.056 Uiso 0.68(2) 1 calc R U P D 1
C33 C 0.3711(6) 0.4125(2) 0.8946(2) 0.0762(17) Uani 0.805(4) 1 d . U P E 1
H33A H 0.3598 0.4588 0.9110 0.114 Uiso 0.805(4) 1 calc R U P E 1
H33B H 0.3277 0.4060 0.8580 0.114 Uiso 0.805(4) 1 calc R U P E 1
H33C H 0.4433 0.4074 0.8846 0.114 Uiso 0.805(4) 1 calc R U P E 1
C34 C 0.2297(4) 0.3688(2) 0.95571(19) 0.0558(11) Uani 0.805(4) 1 d . U P E 1
H34A H 0.2189 0.4161 0.9701 0.084 Uiso 0.805(4) 1 calc R U P E 1
H34B H 0.2115 0.3359 0.9872 0.084 Uiso 0.805(4) 1 calc R U P E 1
H34C H 0.1866 0.3606 0.9194 0.084 Uiso 0.805(4) 1 calc R U P E 1
C35 C 0.4124(4) 0.3656(3) 0.9974(2) 0.0660(13) Uani 0.805(4) 1 d . U P E 1
H35A H 0.4046 0.4118 1.0147 0.099 Uiso 0.805(4) 1 calc R U P E 1
H35B H 0.4841 0.3584 0.9872 0.099 Uiso 0.805(4) 1 calc R U P E 1
H35C H 0.3925 0.3307 1.0268 0.099 Uiso 0.805(4) 1 calc R U P E 1
C37 C 0.2824(3) 0.2153(2) 1.00318(17) 0.0474(10) Uani 0.805(4) 1 d . U P E 1
H37A H 0.2905 0.1696 1.0218 0.071 Uiso 0.805(4) 1 calc R U P E 1
H37B H 0.2098 0.2235 0.9928 0.071 Uiso 0.805(4) 1 calc R U P E 1
H37C H 0.3073 0.2508 1.0317 0.071 Uiso 0.805(4) 1 calc R U P E 1
C38 C 0.4571(3) 0.1971(2) 0.96306(17) 0.0469(10) Uani 0.805(4) 1 d . U P E 1
H38A H 0.4585 0.1497 0.9785 0.070 Uiso 0.805(4) 1 calc R U P E 1
H38B H 0.4859 0.2285 0.9940 0.070 Uiso 0.805(4) 1 calc R U P E 1
H38C H 0.4978 0.1999 0.9268 0.070 Uiso 0.805(4) 1 calc R U P E 1
C39 C 0.2996(4) 0.1610(2) 0.90338(18) 0.0449(9) Uani 0.805(4) 1 d . U P E 1
H39A H 0.2983 0.1167 0.9249 0.067 Uiso 0.805(4) 1 calc R U P E 1
H39B H 0.3433 0.1569 0.8685 0.067 Uiso 0.805(4) 1 calc R U P E 1
H39C H 0.2298 0.1733 0.8896 0.067 Uiso 0.805(4) 1 calc R U P E 1
C41 C 0.3730(8) 0.2613(6) 0.4284(5) 0.0634(11) Uani 0.550(3) 1 d D U P F 1
C42 C 0.4957(7) 0.2500(5) 0.4463(4) 0.0634(11) Uani 0.550(3) 1 d . U P F 1
H42A H 0.5340 0.2917 0.4361 0.095 Uiso 0.550(3) 1 calc R U P F 1
H42B H 0.5219 0.2106 0.4238 0.095 Uiso 0.550(3) 1 calc R U P F 1
H42C H 0.5040 0.2410 0.4897 0.095 Uiso 0.550(3) 1 calc R U P F 1
C43 C 0.3118(7) 0.3306(4) 0.4659(4) 0.0634(11) Uani 0.550(3) 1 d D U P F 1
H43A H 0.3266 0.3742 0.4455 0.095 Uiso 0.550(3) 1 calc R U P F 1
H43B H 0.3376 0.3328 0.5079 0.095 Uiso 0.550(3) 1 calc R U P F 1
H43C H 0.2376 0.3228 0.4650 0.095 Uiso 0.550(3) 1 calc R U P F 1
C44 C 0.3019(7) 0.2697(4) 0.3677(3) 0.0634(11) Uani 0.550(3) 1 d . U P F 1
H44A H 0.3127 0.3155 0.3503 0.095 Uiso 0.550(3) 1 calc R U P F 1
H44B H 0.2297 0.2645 0.3776 0.095 Uiso 0.550(3) 1 calc R U P F 1
H44C H 0.3202 0.2341 0.3386 0.095 Uiso 0.550(3) 1 calc R U P F 1
C45 C 0.3305(6) 0.1283(4) 0.4558(3) 0.0565(6) Uani 0.550(3) 1 d . U P F 1
C46 C 0.3609(5) 0.1163(4) 0.3797(3) 0.0565(6) Uani 0.550(3) 1 d . U P F 1
H46A H 0.3911 0.0704 0.3746 0.085 Uiso 0.550(3) 1 calc R U P F 1
H46B H 0.4101 0.1517 0.3680 0.085 Uiso 0.550(3) 1 calc R U P F 1
H46C H 0.2984 0.1202 0.3541 0.085 Uiso 0.550(3) 1 calc R U P F 1
C47 C 0.2805(6) 0.0893(4) 0.5085(3) 0.0565(6) Uani 0.550(3) 1 d . U P F 1
H47A H 0.2730 0.0403 0.4981 0.085 Uiso 0.550(3) 1 calc R U P F 1
H47B H 0.2129 0.1092 0.5155 0.085 Uiso 0.550(3) 1 calc R U P F 1
H47C H 0.3241 0.0939 0.5452 0.085 Uiso 0.550(3) 1 calc R U P F 1
C48 C 0.4461(6) 0.1013(4) 0.4572(3) 0.0565(6) Uani 0.550(3) 1 d . U P F 1
H48A H 0.4466 0.0508 0.4541 0.085 Uiso 0.550(3) 1 calc R U P F 1
H48B H 0.4808 0.1154 0.4951 0.085 Uiso 0.550(3) 1 calc R U P F 1
H48C H 0.4819 0.1212 0.4232 0.085 Uiso 0.550(3) 1 calc R U P F 1
C50 C 0.1978(6) 0.2283(4) 0.4625(3) 0.0565(6) Uani 0.550(3) 1 d . U P F 1
H50A H 0.1534 0.1880 0.4672 0.085 Uiso 0.550(3) 1 calc R U P F 1
H50B H 0.1849 0.2486 0.4224 0.085 Uiso 0.550(3) 1 calc R U P F 1
H50C H 0.1830 0.2627 0.4935 0.085 Uiso 0.550(3) 1 calc R U P F 1
O3 O 0.4598(15) 0.1808(7) 0.7026(9) 0.0220(19) Uani 0.68(2) 1 d . U P D 1
C2A C 0.5729(13) 0.4112(10) 0.7249(7) 0.037(3) Uani 0.43(3) 1 d . U P B 2
C3A C 0.6683(13) 0.3940(10) 0.6904(6) 0.040(3) Uani 0.43(3) 1 d . U P B 2
H3AA H 0.7275 0.3904 0.7187 0.060 Uiso 0.43(3) 1 calc R U P B 2
H3AB H 0.6806 0.4306 0.6610 0.060 Uiso 0.43(3) 1 calc R U P B 2
H3AC H 0.6583 0.3499 0.6693 0.060 Uiso 0.43(3) 1 calc R U P B 2
C4A C 0.5722(19) 0.3559(12) 0.7749(11) 0.038(4) Uani 0.43(3) 1 d . U P B 2
H4A1 H 0.5096 0.3605 0.7977 0.057 Uiso 0.43(3) 1 calc R U P B 2
H4A2 H 0.6323 0.3621 0.8022 0.057 Uiso 0.43(3) 1 calc R U P B 2
H4A3 H 0.5743 0.3098 0.7567 0.057 Uiso 0.43(3) 1 calc R U P B 2
C5A C 0.5871(14) 0.4800(10) 0.7576(6) 0.042(3) Uani 0.43(3) 1 d . U P B 2
H5AA H 0.6537 0.4804 0.7794 0.063 Uiso 0.43(3) 1 calc R U P B 2
H5AB H 0.5323 0.4860 0.7862 0.063 Uiso 0.43(3) 1 calc R U P B 2
H5AC H 0.5844 0.5177 0.7281 0.063 Uiso 0.43(3) 1 calc R U P B 2
C7A C 0.4658(15) 0.4407(11) 0.6204(8) 0.039(3) Uani 0.43(3) 1 d . U P B 2
C8A C 0.5243(15) 0.3997(10) 0.5738(9) 0.039(3) Uani 0.43(3) 1 d . U P B 2
H8AA H 0.5048 0.4162 0.5332 0.059 Uiso 0.43(3) 1 calc R U P B 2
H8AB H 0.5073 0.3506 0.5771 0.059 Uiso 0.43(3) 1 calc R U P B 2
H8AC H 0.5981 0.4061 0.5811 0.059 Uiso 0.43(3) 1 calc R U P B 2
C9A C 0.5076(16) 0.5151(9) 0.6208(8) 0.051(3) Uani 0.43(3) 1 d . U P B 2
H9AA H 0.5015 0.5344 0.5800 0.077 Uiso 0.43(3) 1 calc R U P B 2
H9AB H 0.5799 0.5149 0.6345 0.077 Uiso 0.43(3) 1 calc R U P B 2
H9AC H 0.4681 0.5435 0.6483 0.077 Uiso 0.43(3) 1 calc R U P B 2
C10A C 0.3530(15) 0.4429(11) 0.5975(9) 0.049(4) Uani 0.43(3) 1 d . U P B 2
H10D H 0.3494 0.4599 0.5559 0.073 Uiso 0.43(3) 1 calc R U P B 2
H10E H 0.3141 0.4738 0.6232 0.073 Uiso 0.43(3) 1 calc R U P B 2
H10F H 0.3237 0.3963 0.5989 0.073 Uiso 0.43(3) 1 calc R U P B 2
C16A C 0.1384(11) 0.2844(11) 0.6127(7) 0.046(4) Uani 0.239(12) 1 d . U P C 2
H16D H 0.1537 0.2525 0.5800 0.069 Uiso 0.239(12) 1 calc R U P C 2
H16E H 0.1876 0.3227 0.6132 0.069 Uiso 0.239(12) 1 calc R U P C 2
H16F H 0.0688 0.3027 0.6064 0.069 Uiso 0.239(12) 1 calc R U P C 2
C17A C 0.1202(18) 0.1589(11) 0.7111(10) 0.040(3) Uani 0.239(12) 1 d . U P C 2
C18A C 0.1510(16) 0.1899(16) 0.7804(9) 0.079(5) Uani 0.239(12) 1 d . U P C 2
H18D H 0.0887 0.1942 0.8036 0.118 Uiso 0.239(12) 1 calc R U P C 2
H18E H 0.1831 0.2354 0.7767 0.118 Uiso 0.239(12) 1 calc R U P C 2
H18F H 0.1989 0.1582 0.8012 0.118 Uiso 0.239(12) 1 calc R U P C 2
C19A C 0.012(3) 0.135(3) 0.697(2) 0.111(4) Uani 0.239(12) 1 d . U P C 2
H19D H 0.0027 0.0885 0.7118 0.166 Uiso 0.239(12) 1 calc R U P C 2
H19E H -0.0005 0.1360 0.6527 0.166 Uiso 0.239(12) 1 calc R U P C 2
H19F H -0.0361 0.1667 0.7156 0.166 Uiso 0.239(12) 1 calc R U P C 2
C20A C 0.194(2) 0.1071(12) 0.6860(14) 0.047(5) Uani 0.239(12) 1 d . U P C 2
H20D H 0.1921 0.0643 0.7096 0.071 Uiso 0.239(12) 1 calc R U P C 2
H20E H 0.2636 0.1262 0.6882 0.071 Uiso 0.239(12) 1 calc R U P C 2
H20F H 0.1744 0.0971 0.6438 0.071 Uiso 0.239(12) 1 calc R U P C 2
C21A C 0.5331(18) 0.1317(12) 0.6947(10) 0.025(3) Uani 0.32(2) 1 d . U P D 2
C22A C 0.6351(13) 0.1598(10) 0.6645(8) 0.027(3) Uani 0.32(2) 1 d . U P D 2
C23A C 0.6012(19) 0.2119(13) 0.6166(11) 0.035(4) Uani 0.32(2) 1 d . U P D 2
H23D H 0.6612 0.2285 0.5955 0.053 Uiso 0.32(2) 1 calc R U P D 2
H23E H 0.5674 0.2510 0.6357 0.053 Uiso 0.32(2) 1 calc R U P D 2
H23F H 0.5532 0.1898 0.5876 0.053 Uiso 0.32(2) 1 calc R U P D 2
C24A C 0.6954(14) 0.1000(10) 0.6350(8) 0.031(3) Uani 0.32(2) 1 d . U P D 2
H24D H 0.6516 0.0776 0.6040 0.047 Uiso 0.32(2) 1 calc R U P D 2
H24E H 0.7161 0.0662 0.6659 0.047 Uiso 0.32(2) 1 calc R U P D 2
H24F H 0.7565 0.1187 0.6164 0.047 Uiso 0.32(2) 1 calc R U P D 2
C25A C 0.7129(10) 0.1962(10) 0.7088(6) 0.033(3) Uani 0.32(2) 1 d . U P D 2
H25D H 0.6773 0.2317 0.7316 0.049 Uiso 0.32(2) 1 calc R U P D 2
H25E H 0.7672 0.2178 0.6858 0.049 Uiso 0.32(2) 1 calc R U P D 2
H25F H 0.7431 0.1620 0.7367 0.049 Uiso 0.32(2) 1 calc R U P D 2
C27A C 0.5484(14) 0.0966(10) 0.7614(6) 0.028(3) Uani 0.32(2) 1 d . U P D 2
C28A C 0.5803(14) 0.1472(11) 0.8120(7) 0.038(3) Uani 0.32(2) 1 d . U P D 2
H28D H 0.5852 0.1225 0.8505 0.058 Uiso 0.32(2) 1 calc R U P D 2
H28E H 0.5290 0.1840 0.8142 0.058 Uiso 0.32(2) 1 calc R U P D 2
H28F H 0.6471 0.1675 0.8034 0.058 Uiso 0.32(2) 1 calc R U P D 2
C29A C 0.4467(16) 0.0632(9) 0.7782(8) 0.035(3) Uani 0.32(2) 1 d . U P D 2
H29D H 0.4522 0.0464 0.8199 0.052 Uiso 0.32(2) 1 calc R U P D 2
H29E H 0.4313 0.0244 0.7510 0.052 Uiso 0.32(2) 1 calc R U P D 2
H29F H 0.3916 0.0975 0.7744 0.052 Uiso 0.32(2) 1 calc R U P D 2
C30A C 0.6282(15) 0.0367(10) 0.7625(6) 0.041(3) Uani 0.32(2) 1 d . U P D 2
H30D H 0.6249 0.0115 0.8007 0.062 Uiso 0.32(2) 1 calc R U P D 2
H30E H 0.6972 0.0559 0.7585 0.062 Uiso 0.32(2) 1 calc R U P D 2
H30F H 0.6127 0.0051 0.7288 0.062 Uiso 0.32(2) 1 calc R U P D 2
C33A C 0.286(2) 0.4167(12) 0.8955(9) 0.071(5) Uani 0.195(4) 1 d . U P E 2
H33D H 0.3220 0.4200 0.8576 0.107 Uiso 0.195(4) 1 calc R U P E 2
H33E H 0.2861 0.4620 0.9153 0.107 Uiso 0.195(4) 1 calc R U P E 2
H33F H 0.2148 0.4022 0.8869 0.107 Uiso 0.195(4) 1 calc R U P E 2
C34A C 0.2942(14) 0.3788(11) 1.0011(7) 0.053(4) Uani 0.195(4) 1 d . U P E 2
H34D H 0.2200 0.3711 0.9974 0.080 Uiso 0.195(4) 1 calc R U P E 2
H34E H 0.3078 0.4275 1.0102 0.080 Uiso 0.195(4) 1 calc R U P E 2
H34F H 0.3233 0.3500 1.0338 0.080 Uiso 0.195(4) 1 calc R U P E 2
C35A C 0.4617(17) 0.3894(14) 0.9522(12) 0.084(6) Uani 0.195(4) 1 d . U P E 2
H35D H 0.5115 0.3535 0.9426 0.126 Uiso 0.195(4) 1 calc R U P E 2
H35E H 0.4716 0.4031 0.9946 0.126 Uiso 0.195(4) 1 calc R U P E 2
H35F H 0.4717 0.4297 0.9263 0.126 Uiso 0.195(4) 1 calc R U P E 2
C37A C 0.2244(12) 0.2215(9) 0.9664(7) 0.044(3) Uani 0.195(4) 1 d . U P E 2
H37D H 0.1815 0.2388 0.9325 0.066 Uiso 0.195(4) 1 calc R U P E 2
H37E H 0.2184 0.2526 1.0010 0.066 Uiso 0.195(4) 1 calc R U P E 2
H37F H 0.2016 0.1751 0.9774 0.066 Uiso 0.195(4) 1 calc R U P E 2
C38A C 0.4069(14) 0.2280(11) 1.0095(7) 0.056(4) Uani 0.195(4) 1 d . U P E 2
H38D H 0.4230 0.1825 1.0268 0.083 Uiso 0.195(4) 1 calc R U P E 2
H38E H 0.3657 0.2544 1.0376 0.083 Uiso 0.195(4) 1 calc R U P E 2
H38F H 0.4707 0.2529 1.0024 0.083 Uiso 0.195(4) 1 calc R U P E 2
C39A C 0.3668(19) 0.1690(11) 0.9130(8) 0.058(4) Uani 0.195(4) 1 d . U P E 2
H39D H 0.3249 0.1712 0.8755 0.086 Uiso 0.195(4) 1 calc R U P E 2
H39E H 0.3542 0.1251 0.9336 0.086 Uiso 0.195(4) 1 calc R U P E 2
H39F H 0.4395 0.1723 0.9037 0.086 Uiso 0.195(4) 1 calc R U P E 2
C41A C 0.3359(8) 0.2684(4) 0.4317(4) 0.050(2) Uani 0.450(3) 1 d . U P F 2
C42A C 0.4719(7) 0.2781(4) 0.4325(4) 0.057(2) Uani 0.450(3) 1 d . U P F 2
H42D H 0.4894 0.3223 0.4140 0.085 Uiso 0.450(3) 1 calc R U P F 2
H42E H 0.5021 0.2402 0.4098 0.085 Uiso 0.450(3) 1 calc R U P F 2
H42F H 0.4991 0.2770 0.4743 0.085 Uiso 0.450(3) 1 calc R U P F 2
C43A C 0.3309(6) 0.3328(4) 0.4385(3) 0.0431(16) Uani 0.450(3) 1 d . U P F 2
H43D H 0.2640 0.3494 0.4232 0.065 Uiso 0.450(3) 1 calc R U P F 2
H43E H 0.3853 0.3550 0.4161 0.065 Uiso 0.450(3) 1 calc R U P F 2
H43F H 0.3396 0.3441 0.4815 0.065 Uiso 0.450(3) 1 calc R U P F 2
C44A C 0.3599(5) 0.2491(4) 0.3594(3) 0.0401(15) Uani 0.450(3) 1 d . U P F 2
H44D H 0.3860 0.2902 0.3392 0.060 Uiso 0.450(3) 1 calc R U P F 2
H44E H 0.2964 0.2338 0.3385 0.060 Uiso 0.450(3) 1 calc R U P F 2
H44F H 0.4111 0.2122 0.3583 0.060 Uiso 0.450(3) 1 calc R U P F 2
C45A C 0.3771(8) 0.1314(5) 0.4475(4) 0.0565(6) Uani 0.450(3) 1 d . U P F 2
C46A C 0.4920(7) 0.1296(5) 0.4640(4) 0.0565(6) Uani 0.450(3) 1 d . U P F 2
H46D H 0.5154 0.0815 0.4663 0.085 Uiso 0.450(3) 1 calc R U P F 2
H46E H 0.5045 0.1520 0.5033 0.085 Uiso 0.450(3) 1 calc R U P F 2
H46F H 0.5297 0.1542 0.4332 0.085 Uiso 0.450(3) 1 calc R U P F 2
C47A C 0.2746(7) 0.1006(4) 0.3985(4) 0.0565(6) Uani 0.450(3) 1 d . U P F 2
H47D H 0.2822 0.0508 0.3924 0.085 Uiso 0.450(3) 1 calc R U P F 2
H47E H 0.2769 0.1244 0.3595 0.085 Uiso 0.450(3) 1 calc R U P F 2
H47F H 0.2088 0.1099 0.4168 0.085 Uiso 0.450(3) 1 calc R U P F 2
C48A C 0.3304(7) 0.0687(4) 0.4851(4) 0.0565(6) Uani 0.450(3) 1 d . U P F 2
H48D H 0.3654 0.0257 0.4750 0.085 Uiso 0.450(3) 1 calc R U P F 2
H48E H 0.2570 0.0643 0.4750 0.085 Uiso 0.450(3) 1 calc R U P F 2
H48F H 0.3402 0.0779 0.5284 0.085 Uiso 0.450(3) 1 calc R U P F 2
C50A C 0.2069(7) 0.1861(5) 0.4658(4) 0.0565(6) Uani 0.450(3) 1 d . U P F 2
H50D H 0.1982 0.1361 0.4609 0.085 Uiso 0.450(3) 1 calc R U P F 2
H50E H 0.1746 0.2100 0.4311 0.085 Uiso 0.450(3) 1 calc R U P F 2
H50F H 0.1745 0.2011 0.5028 0.085 Uiso 0.450(3) 1 calc R U P F 2
O3A O 0.470(3) 0.1894(16) 0.704(2) 0.021(3) Uani 0.32(2) 1 d . U P D 2

loop_
_atom_site_aniso_label
_atom_site_aniso_U_11
_atom_site_aniso_U_22
_atom_site_aniso_U_33
_atom_site_aniso_U_23
_atom_site_aniso_U_13
_atom_site_aniso_U_12
C1 0.0592(17) 0.0294(13) 0.0270(12) 0.0078(10) -0.0014(11) -0.0177(11)
C6 0.083(2) 0.0307(14) 0.0374(15) 0.0025(12) 0.0017(15) -0.0029(14)
C11 0.0211(12) 0.0617(18) 0.0546(17) -0.0118(14) 0.0016(11) 0.0057(11)
C12 0.0272(13) 0.0473(16) 0.0590(18) -0.0019(13) 0.0023(12) 0.0136(11)
C13 0.057(2) 0.082(3) 0.068(2) -0.027(2) 0.0029(18) 0.013(2)
C14 0.082(3) 0.078(3) 0.114(4) 0.034(3) 0.003(3) 0.022(2)
C15 0.0318(16) 0.097(3) 0.088(3) -0.021(2) 0.0023(17) 0.0238(18)
C26 0.0451(15) 0.0325(13) 0.0330(13) 0.0041(10) 0.0082(11) 0.0133(11)
C31 0.0251(12) 0.0589(16) 0.0267(12) 0.0005(11) 0.0066(9) 0.0038(11)
C32 0.0522(18) 0.0620(19) 0.0383(15) -0.0053(13) 0.0203(13) 0.0008(14)
C36 0.0326(13) 0.0601(17) 0.0273(13) 0.0057(12) 0.0054(10) -0.0005(12)
C40 0.077(2) 0.0607(19) 0.0320(15) 0.0068(13) -0.0069(14) -0.0055(16)
C101 0.138(4) 0.054(2) 0.046(2) -0.0029(17) -0.015(2) -0.010(2)
C102 0.157(5) 0.059(2) 0.043(2) 0.0062(18) -0.029(2) 0.001(3)
C103 0.157(5) 0.069(3) 0.038(2) 0.0053(19) -0.023(2) 0.000(3)
C104 0.085(5) 0.048(4) 0.045(4) 0.007(3) -0.015(3) -0.001(3)
Ca1 0.0207(2) 0.0234(2) 0.0205(2) 0.00470(16) 0.00453(16) 0.00259(16)
Ca2 0.0232(2) 0.0256(2) 0.0197(2) 0.00579(17) -0.00094(17) 0.00062(17)
O1 0.0340(9) 0.0271(8) 0.0250(8) 0.0077(7) -0.0032(7) -0.0082(7)
O2 0.0165(7) 0.0346(9) 0.0366(9) 0.0019(7) 0.0026(7) 0.0027(6)
O4 0.0345(10) 0.0571(12) 0.0244(9) 0.0025(8) 0.0080(7) 0.0047(9)
O5 0.0515(12) 0.0458(11) 0.0217(9) 0.0046(8) -0.0054(8) -0.0017(9)
C2 0.044(4) 0.020(4) 0.034(3) 0.001(3) -0.004(3) -0.012(2)
C3 0.043(4) 0.036(5) 0.056(4) 0.003(4) 0.007(3) -0.011(3)
C4 0.041(4) 0.027(4) 0.030(3) 0.006(3) -0.009(3) -0.009(4)
C5 0.055(6) 0.027(4) 0.051(4) -0.001(3) 0.001(4) -0.011(3)
C7 0.062(6) 0.024(3) 0.030(3) 0.011(2) 0.005(3) 0.000(3)
C8 0.071(6) 0.031(4) 0.028(3) 0.013(3) 0.011(3) 0.002(3)
C9 0.088(7) 0.030(3) 0.049(4) 0.014(3) 0.016(5) -0.007(4)
C10 0.072(6) 0.028(4) 0.041(4) 0.017(3) 0.007(4) 0.006(4)
C16 0.037(2) 0.082(5) 0.054(3) -0.012(2) -0.0075(19) 0.013(3)
C17 0.025(2) 0.053(3) 0.114(6) -0.025(3) 0.014(3) -0.004(2)
C18 0.082(4) 0.035(3) 0.112(5) 0.005(3) 0.052(3) -0.008(2)
C19 0.037(3) 0.109(7) 0.186(11) -0.051(7) 0.005(4) -0.022(3)
C20 0.055(4) 0.069(6) 0.119(8) -0.047(5) 0.007(5) -0.004(4)
C21 0.023(3) 0.027(3) 0.026(2) 0.009(2) 0.0081(18) 0.011(2)
C22 0.023(2) 0.029(3) 0.029(2) 0.009(2) 0.0064(16) 0.010(2)
C23 0.026(3) 0.034(3) 0.034(4) 0.005(2) 0.011(2) 0.008(2)
C24 0.021(2) 0.041(4) 0.049(3) 0.000(3) 0.0044(18) 0.005(2)
C25 0.033(3) 0.041(4) 0.045(3) 0.001(3) 0.016(2) 0.014(3)
C27 0.033(3) 0.024(3) 0.025(2) 0.0052(17) 0.0037(19) 0.009(2)
C28 0.040(3) 0.034(3) 0.026(2) 0.006(2) 0.001(2) 0.009(2)
C29 0.037(4) 0.034(2) 0.031(3) 0.0130(19) 0.008(2) 0.005(2)
C30 0.047(4) 0.032(3) 0.034(2) 0.009(2) 0.004(2) 0.018(2)
C33 0.123(5) 0.045(2) 0.064(3) -0.005(2) 0.045(3) -0.008(3)
C34 0.065(3) 0.059(3) 0.044(2) -0.0005(19) 0.0189(19) 0.018(2)
C35 0.063(3) 0.076(3) 0.059(3) -0.024(2) 0.010(2) -0.013(2)
C37 0.046(2) 0.064(2) 0.0340(19) 0.0051(17) 0.0176(17) -0.0003(18)
C38 0.0388(19) 0.067(3) 0.0351(19) 0.0018(17) 0.0028(14) 0.0106(17)
C39 0.047(2) 0.051(2) 0.0366(19) 0.0010(16) 0.0062(17) -0.0049(18)
C41 0.067(3) 0.077(3) 0.046(2) 0.0124(18) -0.0069(18) 0.0151(19)
C42 0.067(3) 0.077(3) 0.046(2) 0.0124(18) -0.0069(18) 0.0151(19)
C43 0.067(3) 0.077(3) 0.046(2) 0.0124(18) -0.0069(18) 0.0151(19)
C44 0.067(3) 0.077(3) 0.046(2) 0.0124(18) -0.0069(18) 0.0151(19)
C45 0.0657(15) 0.0544(13) 0.0490(12) -0.0056(10) -0.0046(11) -0.0039(11)
C46 0.0657(15) 0.0544(13) 0.0490(12) -0.0056(10) -0.0046(11) -0.0039(11)
C47 0.0657(15) 0.0544(13) 0.0490(12) -0.0056(10) -0.0046(11) -0.0039(11)
C48 0.0657(15) 0.0544(13) 0.0490(12) -0.0056(10) -0.0046(11) -0.0039(11)
C50 0.0657(15) 0.0544(13) 0.0490(12) -0.0056(10) -0.0046(11) -0.0039(11)
O3 0.021(4) 0.024(3) 0.022(2) 0.006(2) 0.005(2) 0.007(3)
C2A 0.047(5) 0.034(6) 0.032(4) 0.008(4) 0.003(3) -0.018(4)
C3A 0.042(5) 0.042(7) 0.036(4) -0.001(4) -0.002(4) -0.023(4)
C4A 0.038(6) 0.040(8) 0.035(5) 0.004(6) -0.008(4) -0.022(6)
C5A 0.043(7) 0.037(6) 0.044(4) -0.002(4) -0.006(4) -0.019(4)
C7A 0.052(7) 0.034(6) 0.031(4) 0.013(3) -0.003(4) -0.015(4)
C8A 0.052(6) 0.034(6) 0.032(4) 0.014(4) -0.001(4) -0.022(5)
C9A 0.064(8) 0.039(5) 0.051(5) 0.015(4) 0.004(6) -0.020(5)
C10A 0.054(6) 0.056(6) 0.036(5) 0.022(4) -0.007(5) -0.016(5)
C16A 0.034(6) 0.061(9) 0.043(5) 0.001(5) -0.001(4) 0.006(6)
C17A 0.028(6) 0.034(5) 0.059(8) 0.012(4) 0.004(5) -0.001(4)
C18A 0.053(9) 0.105(13) 0.078(8) -0.001(7) 0.005(6) 0.000(9)
C19A 0.037(3) 0.109(7) 0.186(11) -0.051(7) 0.005(4) -0.022(3)
C20A 0.042(8) 0.018(5) 0.084(12) 0.017(6) 0.017(8) -0.006(5)
C21A 0.028(5) 0.031(5) 0.016(4) 0.008(3) 0.004(3) 0.011(3)
C22A 0.026(4) 0.033(7) 0.023(4) 0.002(4) 0.013(3) 0.008(4)
C23A 0.025(6) 0.051(9) 0.029(5) 0.017(6) 0.014(4) 0.007(6)
C24A 0.025(5) 0.041(7) 0.028(5) -0.007(5) 0.001(4) 0.006(5)
C25A 0.025(4) 0.037(7) 0.036(5) 0.001(5) 0.000(3) 0.005(5)
C27A 0.030(6) 0.031(6) 0.024(4) 0.008(4) 0.009(3) 0.015(4)
C28A 0.044(7) 0.048(8) 0.023(4) 0.003(5) 0.004(4) 0.014(5)
C29A 0.038(7) 0.034(6) 0.033(6) 0.013(4) 0.007(5) 0.015(5)
C30A 0.045(7) 0.044(7) 0.035(5) 0.012(5) 0.004(5) 0.021(5)
C33A 0.104(12) 0.064(8) 0.045(7) -0.010(6) 0.010(7) 0.011(8)
C34A 0.053(8) 0.072(10) 0.035(6) -0.011(6) 0.010(5) 0.003(7)
C35A 0.060(7) 0.099(13) 0.095(13) -0.040(10) 0.021(6) -0.020(7)
C37A 0.035(5) 0.059(9) 0.038(7) -0.003(6) 0.004(5) -0.006(5)
C38A 0.047(7) 0.085(11) 0.034(6) 0.015(6) -0.004(5) -0.009(7)
C39A 0.078(11) 0.063(6) 0.032(6) 0.009(5) 0.008(7) 0.014(6)
C41A 0.100(6) 0.037(3) 0.013(2) 0.008(2) -0.011(3) -0.020(3)
C42A 0.059(4) 0.046(4) 0.067(5) -0.004(3) 0.040(3) -0.019(3)
C43A 0.045(4) 0.044(3) 0.039(4) 0.012(3) -0.013(3) -0.003(3)
C44A 0.021(3) 0.081(5) 0.019(2) 0.017(2) 0.005(2) -0.002(3)
C45A 0.0657(15) 0.0544(13) 0.0490(12) -0.0056(10) -0.0046(11) -0.0039(11)
C46A 0.0657(15) 0.0544(13) 0.0490(12) -0.0056(10) -0.0046(11) -0.0039(11)
C47A 0.0657(15) 0.0544(13) 0.0490(12) -0.0056(10) -0.0046(11) -0.0039(11)
C48A 0.0657(15) 0.0544(13) 0.0490(12) -0.0056(10) -0.0046(11) -0.0039(11)
C50A 0.0657(15) 0.0544(13) 0.0490(12) -0.0056(10) -0.0046(11) -0.0039(11)
O3A 0.015(5) 0.028(6) 0.021(5) 0.007(4) 0.005(3) 0.005(5)

loop_
_atom_type_symbol
_atom_type_description
_atom_type_scat_dispersion_real
_atom_type_scat_dispersion_imag
_atom_type_scat_source
C C 0.0033 0.0016 'International Tables Vol C Tables 4.2.6.8 and 6.1.1.4'
H H 0.0000 0.0000 'International Tables Vol C Tables 4.2.6.8 and 6.1.1.4'
Ca Ca 0.2262 0.3064 'International Tables Vol C Tables 4.2.6.8 and 6.1.1.4'
O O 0.0106 0.0060 'International Tables Vol C Tables 4.2.6.8 and 6.1.1.4'

loop_
_geom_angle_atom_site_label_1
_geom_angle_atom_site_label_2
_geom_angle_atom_site_label_3
_geom_angle
_geom_angle_site_symmetry_1
_geom_angle_site_symmetry_3
O1 C1 C2A 116.5(8) . .
O1 C1 C6 107.2(2) . .
C2A C1 C6 100.9(8) . .
O1 C1 C7 107.5(6) . .
C6 C1 C7 113.8(5) . .
O1 C1 C7A 108.9(8) . .
C2A C1 C7A 120.0(9) . .
C6 C1 C7A 100.9(8) . .
O1 C1 C2 104.6(4) . .
C6 C1 C2 111.4(5) . .
C7 C1 C2 111.8(8) . .
C1 C6 H6A 109.5 . .
C1 C6 H6B 109.5 . .
H6A C6 H6B 109.5 . .
C1 C6 H6C 109.5 . .
H6A C6 H6C 109.5 . .
H6B C6 H6C 109.5 . .
O2 C11 C17 112.0(4) . .
O2 C11 C16 111.0(3) . .
C17 C11 C16 95.0(6) . .
O2 C11 C12 107.6(2) . .
C17 C11 C12 117.6(4) . .
C16 C11 C12 113.2(3) . .
O2 C11 C16A 99.5(6) . .
C12 C11 C16A 91.4(7) . .
O2 C11 C17A 101.3(7) . .
C12 C11 C17A 114.0(9) . .
C16A C11 C17A 139.9(11) . .
C13 C12 C14 107.6(4) . .
C13 C12 C15 108.9(3) . .
C14 C12 C15 105.1(3) . .
C13 C12 C11 114.9(3) . .
C14 C12 C11 103.8(3) . .
C15 C12 C11 115.6(3) . .
C12 C13 H13A 109.5 . .
C12 C13 H13B 109.5 . .
H13A C13 H13B 109.5 . .
C12 C13 H13C 109.5 . .
H13A C13 H13C 109.5 . .
H13B C13 H13C 109.5 . .
C12 C14 H14A 109.5 . .
C12 C14 H14B 109.5 . .
H14A C14 H14B 109.5 . .
C12 C14 H14C 109.5 . .
H14A C14 H14C 109.5 . .
H14B C14 H14C 109.5 . .
C12 C15 H15A 109.5 . .
C12 C15 H15B 109.5 . .
H15A C15 H15B 109.5 . .
C12 C15 H15C 109.5 . .
H15A C15 H15C 109.5 . .
H15B C15 H15C 109.5 . .
C21 C26 H26A 109.5 . .
C21 C26 H26B 109.5 . .
H26A C26 H26B 109.5 . .
C21 C26 H26C 109.5 . .
H26A C26 H26C 109.5 . .
H26B C26 H26C 109.5 . .
O4 C31 C32 117.6(3) . .
O4 C31 C36 117.1(3) . .
C32 C31 C36 125.3(2) . .
C33 C32 C35 111.3(4) . .
C33 C32 C31 109.1(3) . .
C35 C32 C31 112.1(3) . .
C33 C32 C34 108.1(4) . .
C35 C32 C34 110.6(3) . .
C31 C32 C34 105.4(3) . .
C31 C32 C34A 127.3(8) . .
C31 C32 C35A 108.8(9) . .
C34A C32 C35A 101.3(11) . .
C31 C32 C33A 113.1(8) . .
C34A C32 C33A 99.0(11) . .
C35A C32 C33A 105.0(15) . .
C39A C36 C31 109.9(9) . .
C37 C36 C31 119.4(3) . .
C37 C36 C39 106.8(3) . .
C31 C36 C39 109.7(3) . .
C37 C36 C38 108.8(3) . .
C31 C36 C38 105.5(3) . .
C39 C36 C38 106.0(3) . .
C39A C36 C38A 118.4(13) . .
C31 C36 C38A 106.9(8) . .
C39A C36 C37A 116.1(13) . .
C31 C36 C37A 100.2(7) . .
C38A C36 C37A 103.5(9) . .
O5 C40 C45 110.3(4) . .
O5 C40 C41A 109.2(4) . .
O5 C40 C50A 113.0(4) . .
C41A C40 C50A 106.4(5) . .
O5 C40 C41 106.2(5) . .
C45 C40 C41 121.5(5) . .
O5 C40 C45A 107.4(4) . .
C41A C40 C45A 117.7(5) . .
C50A C40 C45A 103.1(5) . .
O5 C40 C50 109.3(3) . .
C45 C40 C50 109.3(4) . .
C41 C40 C50 99.4(5) . .
C104 C101 C103 116.2(5) . 3_566
C104 C101 C102 124.4(6) . .
C103 C101 C102 119.3(5) 3_566 .
C103 C102 C101 121.5(5) . .
C103 C102 H102 119.2 . .
C101 C102 H102 119.2 . .
C102 C103 C101 119.1(5) . 3_566
C102 C103 H103 120.4 . .
C101 C103 H103 120.4 3_566 .
C101 C104 H10G 109.5 . .
C101 C104 H10H 109.5 . .
H10G C104 H10H 109.5 . .
C101 C104 H10I 109.5 . .
H10G C104 H10I 109.5 . .
H10H C104 H10I 109.5 . .
O3A Ca1 O2 88.7(11) . .
O2 Ca1 O3 85.0(5) . .
O3A Ca1 O1 79.6(11) . .
O2 Ca1 O1 84.13(6) . .
O3 Ca1 O1 83.0(5) . .
O3A Ca1 O4 133.6(11) . .
O2 Ca1 O4 121.61(7) . .
O3 Ca1 O4 133.3(5) . .
O1 Ca1 O4 132.77(7) . .
O3A Ca1 Ca2 52.1(11) . .
O2 Ca1 Ca2 50.71(5) . .
O3 Ca1 Ca2 51.8(5) . .
O1 Ca1 Ca2 49.42(4) . .
O4 Ca1 Ca2 172.15(5) . .
O5 Ca2 O1 138.37(7) . .
O5 Ca2 O2 125.80(8) . .
O1 Ca2 O2 81.01(6) . .
O5 Ca2 O3 132.0(4) . .
O1 Ca2 O3 79.4(4) . .
O2 Ca2 O3 78.5(5) . .
O5 Ca2 O3A 134.7(8) . .
O1 Ca2 O3A 74.8(8) . .
O2 Ca2 O3A 80.2(10) . .
O5 Ca2 Ca1 171.45(6) . .
O1 Ca2 Ca1 49.20(4) . .
O2 Ca2 Ca1 46.82(4) . .
O3 Ca2 Ca1 47.1(4) . .
O3A Ca2 Ca1 45.4(9) . .
O5 Ca2 C23 92.9(2) . .
O1 Ca2 C23 83.1(2) . .
O2 Ca2 C23 135.2(2) . .
O3 Ca2 C23 57.4(5) . .
Ca1 Ca2 C23 92.3(2) . .
C1 O1 Ca1 124.44(15) . .
C1 O1 Ca2 152.61(15) . .
Ca1 O1 Ca2 81.39(5) . .
C11 O2 Ca1 151.11(18) . .
C11 O2 Ca2 126.32(17) . .
Ca1 O2 Ca2 82.47(6) . .
C31 O4 Ca1 173.2(2) . .
C40 O5 Ca2 168.2(2) . .
C4 C2 C5 105.8(9) . .
C4 C2 C3 106.0(9) . .
C5 C2 C3 106.1(8) . .
C4 C2 C1 108.1(10) . .
C5 C2 C1 111.9(6) . .
C3 C2 C1 118.2(8) . .
C2 C3 H3A 109.5 . .
C2 C3 H3B 109.5 . .
H3A C3 H3B 109.5 . .
C2 C3 H3C 109.5 . .
H3A C3 H3C 109.5 . .
H3B C3 H3C 109.5 . .
C2 C4 H4A 109.5 . .
C2 C4 H4B 109.5 . .
H4A C4 H4B 109.5 . .
C2 C4 H4C 109.5 . .
H4A C4 H4C 109.5 . .
H4B C4 H4C 109.5 . .
C2 C5 H5A 109.5 . .
C2 C5 H5B 109.5 . .
H5A C5 H5B 109.5 . .
C2 C5 H5C 109.5 . .
H5A C5 H5C 109.5 . .
H5B C5 H5C 109.5 . .
C8 C7 C10 106.5(10) . .
C8 C7 C9 108.8(9) . .
C10 C7 C9 104.8(8) . .
C8 C7 C1 115.7(9) . .
C10 C7 C1 105.8(9) . .
C9 C7 C1 114.2(10) . .
C7 C8 H8A 109.5 . .
C7 C8 H8B 109.5 . .
H8A C8 H8B 109.5 . .
C7 C8 H8C 109.5 . .
H8A C8 H8C 109.5 . .
H8B C8 H8C 109.5 . .
C7 C9 H9A 109.5 . .
C7 C9 H9B 109.5 . .
H9A C9 H9B 109.5 . .
C7 C9 H9C 109.5 . .
H9A C9 H9C 109.5 . .
H9B C9 H9C 109.5 . .
C7 C10 H10A 109.5 . .
C7 C10 H10B 109.5 . .
H10A C10 H10B 109.5 . .
C7 C10 H10C 109.5 . .
H10A C10 H10C 109.5 . .
H10B C10 H10C 109.5 . .
C11 C16 H16A 109.5 . .
C11 C16 H16B 109.5 . .
H16A C16 H16B 109.5 . .
C11 C16 H16C 109.5 . .
H16A C16 H16C 109.5 . .
H16B C16 H16C 109.5 . .
C11 C17 C19 124.3(8) . .
C11 C17 C20 110.6(6) . .
C19 C17 C20 106.1(8) . .
C11 C17 C18 108.4(5) . .
C19 C17 C18 103.4(7) . .
C20 C17 C18 101.5(6) . .
C17 C18 H18A 109.5 . .
C17 C18 H18B 109.5 . .
H18A C18 H18B 109.5 . .
C17 C18 H18C 109.5 . .
H18A C18 H18C 109.5 . .
H18B C18 H18C 109.5 . .
C17 C19 H19A 109.5 . .
C17 C19 H19B 109.5 . .
H19A C19 H19B 109.5 . .
C17 C19 H19C 109.5 . .
H19A C19 H19C 109.5 . .
H19B C19 H19C 109.5 . .
C17 C20 H20A 109.5 . .
C17 C20 H20B 109.5 . .
H20A C20 H20B 109.5 . .
C17 C20 H20C 109.5 . .
H20A C20 H20C 109.5 . .
H20B C20 H20C 109.5 . .
O3 C21 C26 107.5(10) . .
O3 C21 C27 108.4(11) . .
C26 C21 C27 108.7(5) . .
O3 C21 C22 109.3(9) . .
C26 C21 C22 105.2(7) . .
C27 C21 C22 117.4(7) . .
C24 C22 C23 105.4(6) . .
C24 C22 C25 107.6(6) . .
C23 C22 C25 105.9(6) . .
C24 C22 C21 115.1(6) . .
C23 C22 C21 108.8(7) . .
C25 C22 C21 113.4(6) . .
C22 C23 Ca2 108.3(6) . .
C22 C23 H23A 109.5 . .
Ca2 C23 H23A 55.6 . .
C22 C23 H23B 109.5 . .
Ca2 C23 H23B 57.3 . .
H23A C23 H23B 109.5 . .
C22 C23 H23C 109.5 . .
Ca2 C23 H23C 142.2 . .
H23A C23 H23C 109.5 . .
H23B C23 H23C 109.5 . .
C22 C24 H24A 109.5 . .
C22 C24 H24B 109.5 . .
H24A C24 H24B 109.5 . .
C22 C24 H24C 109.5 . .
H24A C24 H24C 109.5 . .
H24B C24 H24C 109.5 . .
C22 C25 H25A 109.5 . .
C22 C25 H25B 109.5 . .
H25A C25 H25B 109.5 . .
C22 C25 H25C 109.5 . .
H25A C25 H25C 109.5 . .
H25B C25 H25C 109.5 . .
C29 C27 C30 107.4(4) . .
C29 C27 C28 106.6(5) . .
C30 C27 C28 107.0(5) . .
C29 C27 C21 108.9(5) . .
C30 C27 C21 114.5(6) . .
C28 C27 C21 112.1(5) . .
C27 C28 H28A 109.5 . .
C27 C28 H28B 109.5 . .
H28A C28 H28B 109.5 . .
C27 C28 H28C 109.5 . .
H28A C28 H28C 109.5 . .
H28B C28 H28C 109.5 . .
C27 C29 H29A 109.5 . .
C27 C29 H29B 109.5 . .
H29A C29 H29B 109.5 . .
C27 C29 H29C 109.5 . .
H29A C29 H29C 109.5 . .
H29B C29 H29C 109.5 . .
C27 C30 H30A 109.5 . .
C27 C30 H30B 109.5 . .
H30A C30 H30B 109.5 . .
C27 C30 H30C 109.5 . .
H30A C30 H30C 109.5 . .
H30B C30 H30C 109.5 . .
C32 C33 H33A 109.5 . .
C32 C33 H33B 109.5 . .
H33A C33 H33B 109.5 . .
C32 C33 H33C 109.5 . .
H33A C33 H33C 109.5 . .
H33B C33 H33C 109.5 . .
C32 C34 H34A 109.5 . .
C32 C34 H34B 109.5 . .
H34A C34 H34B 109.5 . .
C32 C34 H34C 109.5 . .
H34A C34 H34C 109.5 . .
H34B C34 H34C 109.5 . .
C32 C35 H35A 109.5 . .
C32 C35 H35B 109.5 . .
H35A C35 H35B 109.5 . .
C32 C35 H35C 109.5 . .
H35A C35 H35C 109.5 . .
H35B C35 H35C 109.5 . .
C36 C37 H37A 109.5 . .
C36 C37 H37B 109.5 . .
H37A C37 H37B 109.5 . .
C36 C37 H37C 109.5 . .
H37A C37 H37C 109.5 . .
H37B C37 H37C 109.5 . .
C36 C38 H38A 109.5 . .
C36 C38 H38B 109.5 . .
H38A C38 H38B 109.5 . .
C36 C38 H38C 109.5 . .
H38A C38 H38C 109.5 . .
H38B C38 H38C 109.5 . .
C36 C39 H39A 109.5 . .
C36 C39 H39B 109.5 . .
H39A C39 H39B 109.5 . .
C36 C39 H39C 109.5 . .
H39A C39 H39C 109.5 . .
H39B C39 H39C 109.5 . .
C40 C41 C44 108.1(8) . .
C40 C41 C42 100.8(6) . .
C44 C41 C42 137.6(8) . .
C40 C41 C43 93.0(6) . .
C44 C41 C43 93.4(6) . .
C42 C41 C43 115.7(8) . .
C41 C42 H42A 109.5 . .
C41 C42 H42B 109.5 . .
H42A C42 H42B 109.5 . .
C41 C42 H42C 109.5 . .
H42A C42 H42C 109.5 . .
H42B C42 H42C 109.5 . .
C41 C43 H43A 109.5 . .
C41 C43 H43B 109.5 . .
H43A C43 H43B 109.5 . .
C41 C43 H43C 109.5 . .
H43A C43 H43C 109.5 . .
H43B C43 H43C 109.5 . .
C41 C44 H44A 109.5 . .
C41 C44 H44B 109.5 . .
H44A C44 H44B 109.5 . .
C41 C44 H44C 109.5 . .
H44A C44 H44C 109.5 . .
H44B C44 H44C 109.5 . .
C40 C45 C47 106.3(5) . .
C40 C45 C48 113.0(6) . .
C47 C45 C48 104.4(6) . .
C40 C45 C46 110.4(5) . .
C47 C45 C46 140.5(6) . .
C48 C45 C46 74.4(5) . .
C45 C46 C48 49.1(4) . .
C45 C46 H46A 109.5 . .
C48 C46 H46A 75.9 . .
C45 C46 H46B 109.5 . .
C48 C46 H46B 88.8 . .
H46A C46 H46B 109.5 . .
C45 C46 H46C 109.5 . .
C48 C46 H46C 156.8 . .
H46A C46 H46C 109.5 . .
H46B C46 H46C 109.5 . .
C45 C47 H47A 109.5 . .
C45 C47 H47B 109.5 . .
H47A C47 H47B 109.5 . .
C45 C47 H47C 109.5 . .
H47A C47 H47C 109.5 . .
H47B C47 H47C 109.5 . .
C45 C48 C46 56.6(4) . .
C45 C48 H48A 109.5 . .
C46 C48 H48A 95.1 . .
C45 C48 H48B 109.5 . .
C46 C48 H48B 155.2 . .
H48A C48 H48B 109.5 . .
C45 C48 H48C 109.5 . .
C46 C48 H48C 63.6 . .
H48A C48 H48C 109.5 . .
H48B C48 H48C 109.5 . .
C40 C50 H50A 109.5 . .
C40 C50 H50B 109.5 . .
H50A C50 H50B 109.5 . .
C40 C50 H50C 109.5 . .
H50A C50 H50C 109.5 . .
H50B C50 H50C 109.5 . .
C21 O3 Ca1 154.5(14) . .
C21 O3 Ca2 124.3(12) . .
Ca1 O3 Ca2 81.2(5) . .
C1 C2A C3A 110.3(12) . .
C1 C2A C5A 118.7(10) . .
C3A C2A C5A 110.0(11) . .
C1 C2A C4A 107.4(13) . .
C3A C2A C4A 103.6(12) . .
C5A C2A C4A 105.6(12) . .
C2A C3A H3AA 109.5 . .
C2A C3A H3AB 109.5 . .
H3AA C3A H3AB 109.5 . .
C2A C3A H3AC 109.5 . .
H3AA C3A H3AC 109.5 . .
H3AB C3A H3AC 109.5 . .
C2A C4A H4A1 109.5 . .
C2A C4A H4A2 109.5 . .
H4A1 C4A H4A2 109.5 . .
C2A C4A H4A3 109.5 . .
H4A1 C4A H4A3 109.5 . .
H4A2 C4A H4A3 109.5 . .
C2A C5A H5AA 109.5 . .
C2A C5A H5AB 109.5 . .
H5AA C5A H5AB 109.5 . .
C2A C5A H5AC 109.5 . .
H5AA C5A H5AC 109.5 . .
H5AB C5A H5AC 109.5 . .
C8A C7A C9A 107.7(12) . .
C8A C7A C10A 106.5(13) . .
C9A C7A C10A 108.1(12) . .
C8A C7A C1 108.2(12) . .
C9A C7A C1 114.6(13) . .
C10A C7A C1 111.4(12) . .
C7A C8A H8AA 109.5 . .
C7A C8A H8AB 109.5 . .
H8AA C8A H8AB 109.5 . .
C7A C8A H8AC 109.5 . .
H8AA C8A H8AC 109.5 . .
H8AB C8A H8AC 109.5 . .
C7A C9A H9AA 109.5 . .
C7A C9A H9AB 109.5 . .
H9AA C9A H9AB 109.5 . .
C7A C9A H9AC 109.5 . .
H9AA C9A H9AC 109.5 . .
H9AB C9A H9AC 109.5 . .
C7A C10A H10D 109.5 . .
C7A C10A H10E 109.5 . .
H10D C10A H10E 109.5 . .
C7A C10A H10F 109.5 . .
H10D C10A H10F 109.5 . .
H10E C10A H10F 109.5 . .
C11 C16A H16D 109.5 . .
C11 C16A H16E 109.5 . .
H16D C16A H16E 109.5 . .
C11 C16A H16F 109.5 . .
H16D C16A H16F 109.5 . .
H16E C16A H16F 109.5 . .
C19A C17A C20A 109(3) . .
C19A C17A C18A 120(3) . .
C20A C17A C18A 116.0(19) . .
C19A C17A C11 113(2) . .
C20A C17A C11 108.4(15) . .
C18A C17A C11 89.4(16) . .
C17A C18A H18D 109.5 . .
C17A C18A H18E 109.5 . .
H18D C18A H18E 109.5 . .
C17A C18A H18F 109.5 . .
H18D C18A H18F 109.5 . .
H18E C18A H18F 109.5 . .
C17A C19A H19D 109.5 . .
C17A C19A H19E 109.5 . .
H19D C19A H19E 109.5 . .
C17A C19A H19F 109.5 . .
H19D C19A H19F 109.5 . .
H19E C19A H19F 109.5 . .
C17A C20A H20D 109.5 . .
C17A C20A H20E 109.5 . .
H20D C20A H20E 109.5 . .
C17A C20A H20F 109.5 . .
H20D C20A H20F 109.5 . .
H20E C20A H20F 109.5 . .
O3A C21A C22A 107(2) . .
O3A C21A C27A 105(2) . .
C22A C21A C27A 116.2(15) . .
O3A C21A C26 107(2) . .
C22A C21A C26 112.1(15) . .
C27A C21A C26 108.8(12) . .
C23A C22A C25A 108.0(13) . .
C23A C22A C24A 109.7(13) . .
C25A C22A C24A 105.9(12) . .
C23A C22A C21A 106.9(15) . .
C25A C22A C21A 114.9(13) . .
C24A C22A C21A 111.3(12) . .
C22A C23A H23D 109.5 . .
C22A C23A H23E 109.5 . .
H23D C23A H23E 109.5 . .
C22A C23A H23F 109.5 . .
H23D C23A H23F 109.5 . .
H23E C23A H23F 109.5 . .
C22A C24A H24D 109.5 . .
C22A C24A H24E 109.5 . .
H24D C24A H24E 109.5 . .
C22A C24A H24F 109.5 . .
H24D C24A H24F 109.5 . .
H24E C24A H24F 109.5 . .
C22A C25A H25D 109.5 . .
C22A C25A H25E 109.5 . .
H25D C25A H25E 109.5 . .
C22A C25A H25F 109.5 . .
H25D C25A H25F 109.5 . .
H25E C25A H25F 109.5 . .
C29A C27A C28A 107.8(10) . .
C29A C27A C30A 105.5(10) . .
C28A C27A C30A 107.5(11) . .
C29A C27A C21A 108.4(12) . .
C28A C27A C21A 114.6(12) . .
C30A C27A C21A 112.6(13) . .
C27A C28A H28D 109.5 . .
C27A C28A H28E 109.5 . .
H28D C28A H28E 109.5 . .
C27A C28A H28F 109.5 . .
H28D C28A H28F 109.5 . .
H28E C28A H28F 109.5 . .
C27A C29A H29D 109.5 . .
C27A C29A H29E 109.5 . .
H29D C29A H29E 109.5 . .
C27A C29A H29F 109.5 . .
H29D C29A H29F 109.5 . .
H29E C29A H29F 109.5 . .
C27A C30A H30D 109.5 . .
C27A C30A H30E 109.5 . .
H30D C30A H30E 109.5 . .
C27A C30A H30F 109.5 . .
H30D C30A H30F 109.5 . .
H30E C30A H30F 109.5 . .
C32 C33A H33D 109.5 . .
C32 C33A H33E 109.5 . .
H33D C33A H33E 109.5 . .
C32 C33A H33F 109.5 . .
H33D C33A H33F 109.5 . .
H33E C33A H33F 109.5 . .
C32 C34A H34D 109.5 . .
C32 C34A H34E 109.5 . .
H34D C34A H34E 109.5 . .
C32 C34A H34F 109.5 . .
H34D C34A H34F 109.5 . .
H34E C34A H34F 109.5 . .
C32 C35A H35D 109.5 . .
C32 C35A H35E 109.5 . .
H35D C35A H35E 109.5 . .
C32 C35A H35F 109.5 . .
H35D C35A H35F 109.5 . .
H35E C35A H35F 109.5 . .
C36 C37A H37D 109.5 . .
C36 C37A H37E 109.5 . .
H37D C37A H37E 109.5 . .
C36 C37A H37F 109.5 . .
H37D C37A H37F 109.5 . .
H37E C37A H37F 109.5 . .
C36 C38A H38D 109.5 . .
C36 C38A H38E 109.5 . .
H38D C38A H38E 109.5 . .
C36 C38A H38F 109.5 . .
H38D C38A H38F 109.5 . .
H38E C38A H38F 109.5 . .
C36 C39A H39D 109.5 . .
C36 C39A H39E 109.5 . .
H39D C39A H39E 109.5 . .
C36 C39A H39F 109.5 . .
H39D C39A H39F 109.5 . .
H39E C39A H39F 109.5 . .
C43A C41A C40 137.6(8) . .
C43A C41A C44A 110.2(7) . .
C40 C41A C44A 112.1(6) . .
C43A C41A C42A 87.2(7) . .
C40 C41A C42A 102.5(6) . .
C44A C41A C42A 79.3(6) . .
C41A C42A H42D 109.5 . .
C41A C42A H42E 109.5 . .
H42D C42A H42E 109.5 . .
C41A C42A H42F 109.5 . .
H42D C42A H42F 109.5 . .
H42E C42A H42F 109.5 . .
C41A C43A H43D 109.5 . .
C41A C43A H43E 109.5 . .
H43D C43A H43E 109.5 . .
C41A C43A H43F 109.5 . .
H43D C43A H43F 109.5 . .
H43E C43A H43F 109.5 . .
C41A C44A H44D 109.5 . .
C41A C44A H44E 109.5 . .
H44D C44A H44E 109.5 . .
C41A C44A H44F 109.5 . .
H44D C44A H44F 109.5 . .
H44E C44A H44F 109.5 . .
C46A C45A C48A 104.2(7) . .
C46A C45A C40 112.2(6) . .
C48A C45A C40 107.8(6) . .
C46A C45A C47A 147.1(8) . .
C48A C45A C47A 77.0(6) . .
C40 C45A C47A 98.1(6) . .
C45A C46A H46D 109.5 . .
C45A C46A H46E 109.5 . .
H46D C46A H46E 109.5 . .
C45A C46A H46F 109.5 . .
H46D C46A H46F 109.5 . .
H46E C46A H46F 109.5 . .
C45A C47A H47D 109.5 . .
C45A C47A H47E 109.5 . .
H47D C47A H47E 109.5 . .
C45A C47A H47F 109.5 . .
H47D C47A H47F 109.5 . .
H47E C47A H47F 109.5 . .
C45A C48A H48D 109.5 . .
C45A C48A H48E 109.5 . .
H48D C48A H48E 109.5 . .
C45A C48A H48F 109.5 . .
H48D C48A H48F 109.5 . .
H48E C48A H48F 109.5 . .
C40 C50A H50D 109.5 . .
C40 C50A H50E 109.5 . .
H50D C50A H50E 109.5 . .
C40 C50A H50F 109.5 . .
H50D C50A H50F 109.5 . .
H50E C50A H50F 109.5 . .
C21A O3A Ca1 157(3) . .
C21A O3A Ca2 120(3) . .
Ca1 O3A Ca2 82.5(12) . .

loop_
_geom_bond_atom_site_label_1
_geom_bond_atom_site_label_2
_geom_bond_distance
_geom_bond_site_symmetry_2
C1 O1 1.405(3) .
C1 C2A 1.508(16) .
C1 C6 1.540(5) .
C1 C7 1.600(13) .
C1 C7A 1.637(17) .
C1 C2 1.687(12) .
C6 H6A 0.9800 .
C6 H6B 0.9800 .
C6 H6C 0.9800 .
C11 O2 1.410(3) .
C11 C17 1.499(9) .
C11 C16 1.540(6) .
C11 C12 1.594(4) .
C11 C16A 1.699(15) .
C11 C17A 1.791(19) .
C12 C13 1.498(5) .
C12 C14 1.526(6) .
C12 C15 1.535(4) .
C13 H13A 0.9800 .
C13 H13B 0.9800 .
C13 H13C 0.9800 .
C14 H14A 0.9800 .
C14 H14B 0.9800 .
C14 H14C 0.9800 .
C15 H15A 0.9800 .
C15 H15B 0.9800 .
C15 H15C 0.9800 .
C26 C21 1.482(11) .
C26 C21A 1.68(2) .
C26 H26A 0.9800 .
C26 H26B 0.9800 .
C26 H26C 0.9800 .
C31 O4 1.228(3) .
C31 C32 1.529(5) .
C31 C36 1.540(4) .
C32 C33 1.504(6) .
C32 C35 1.518(6) .
C32 C34 1.555(5) .
C32 C34A 1.558(15) .
C32 C35A 1.65(2) .
C32 C33A 1.67(2) .
C36 C39A 1.260(19) .
C36 C37 1.506(4) .
C36 C39 1.567(5) .
C36 C38 1.569(5) .
C36 C38A 1.603(17) .
C36 C37A 1.629(15) .
C40 O5 1.402(4) .
C40 C45 1.498(8) .
C40 C41A 1.526(9) .
C40 C50A 1.542(9) .
C40 C41 1.604(12) .
C40 C45A 1.658(10) .
C40 C50 1.694(8) .
C101 C104 1.271(9) .
C101 C103 1.365(7) 3_566
C101 C102 1.384(6) .
C102 C103 1.341(8) .
C102 H102 0.9500 .
C103 C101 1.365(7) 3_566
C103 H103 0.9500 .
C104 H10G 0.9800 .
C104 H10H 0.9800 .
C104 H10I 0.9800 .
Ca1 O3A 2.14(4) .
Ca1 O2 2.1969(18) .
Ca1 O3 2.213(16) .
Ca1 O1 2.2866(16) .
Ca1 O4 2.3681(18) .
Ca1 Ca2 2.9867(6) .
Ca2 O5 2.0929(19) .
Ca2 O1 2.2941(18) .
Ca2 O2 2.3315(17) .
Ca2 O3 2.375(19) .
Ca2 O3A 2.38(4) .
Ca2 C23 3.138(11) .
C2 C4 1.540(14) .
C2 C5 1.557(11) .
C2 C3 1.561(12) .
C3 H3A 0.9800 .
C3 H3B 0.9800 .
C3 H3C 0.9800 .
C4 H4A 0.9800 .
C4 H4B 0.9800 .
C4 H4C 0.9800 .
C5 H5A 0.9800 .
C5 H5B 0.9800 .
C5 H5C 0.9800 .
C7 C8 1.532(13) .
C7 C10 1.546(13) .
C7 C9 1.548(15) .
C8 H8A 0.9800 .
C8 H8B 0.9800 .
C8 H8C 0.9800 .
C9 H9A 0.9800 .
C9 H9B 0.9800 .
C9 H9C 0.9800 .
C10 H10A 0.9800 .
C10 H10B 0.9800 .
C10 H10C 0.9800 .
C16 H16A 0.9800 .
C16 H16B 0.9800 .
C16 H16C 0.9800 .
C17 C19 1.508(11) .
C17 C20 1.527(11) .
C17 C18 1.688(11) .
C18 H18A 0.9800 .
C18 H18B 0.9800 .
C18 H18C 0.9800 .
C19 H19A 0.9800 .
C19 H19B 0.9800 .
C19 H19C 0.9800 .
C20 H20A 0.9800 .
C20 H20B 0.9800 .
C20 H20C 0.9800 .
C21 O3 1.421(16) .
C21 C27 1.586(10) .
C21 C22 1.599(9) .
C22 C24 1.526(9) .
C22 C23 1.545(8) .
C22 C25 1.563(9) .
C23 H23A 0.9800 .
C23 H23B 0.9800 .
C23 H23C 0.9800 .
C24 H24A 0.9800 .
C24 H24B 0.9800 .
C24 H24C 0.9800 .
C25 H25A 0.9800 .
C25 H25B 0.9800 .
C25 H25C 0.9800 .
C27 C29 1.538(7) .
C27 C30 1.540(7) .
C27 C28 1.544(7) .
C28 H28A 0.9800 .
C28 H28B 0.9800 .
C28 H28C 0.9800 .
C29 H29A 0.9800 .
C29 H29B 0.9800 .
C29 H29C 0.9800 .
C30 H30A 0.9800 .
C30 H30B 0.9800 .
C30 H30C 0.9800 .
C33 H33A 0.9800 .
C33 H33B 0.9800 .
C33 H33C 0.9800 .
C34 H34A 0.9800 .
C34 H34B 0.9800 .
C34 H34C 0.9800 .
C35 H35A 0.9800 .
C35 H35B 0.9800 .
C35 H35C 0.9800 .
C37 H37A 0.9800 .
C37 H37B 0.9800 .
C37 H37C 0.9800 .
C38 H38A 0.9800 .
C38 H38B 0.9800 .
C38 H38C 0.9800 .
C39 H39A 0.9800 .
C39 H39B 0.9800 .
C39 H39C 0.9800 .
C41 C44 1.615(13) .
C41 C42 1.650(12) .
C41 C43 1.782(12) .
C42 H42A 0.9800 .
C42 H42B 0.9800 .
C42 H42C 0.9800 .
C43 H43A 0.9800 .
C43 H43B 0.9800 .
C43 H43C 0.9800 .
C44 H44A 0.9800 .
C44 H44B 0.9800 .
C44 H44C 0.9800 .
C45 C47 1.553(10) .
C45 C48 1.596(10) .
C45 C46 1.763(10) .
C46 C48 2.034(9) .
C46 H46A 0.9800 .
C46 H46B 0.9800 .
C46 H46C 0.9800 .
C47 H47A 0.9800 .
C47 H47B 0.9800 .
C47 H47C 0.9800 .
C48 H48A 0.9800 .
C48 H48B 0.9800 .
C48 H48C 0.9800 .
C50 H50A 0.9800 .
C50 H50B 0.9800 .
C50 H50C 0.9800 .
C2A C3A 1.521(17) .
C2A C5A 1.524(16) .
C2A C4A 1.542(19) .
C3A H3AA 0.9800 .
C3A H3AB 0.9800 .
C3A H3AC 0.9800 .
C4A H4A1 0.9800 .
C4A H4A2 0.9800 .
C4A H4A3 0.9800 .
C5A H5AA 0.9800 .
C5A H5AB 0.9800 .
C5A H5AC 0.9800 .
C7A C8A 1.529(19) .
C7A C9A 1.540(19) .
C7A C10A 1.541(17) .
C8A H8AA 0.9800 .
C8A H8AB 0.9800 .
C8A H8AC 0.9800 .
C9A H9AA 0.9800 .
C9A H9AB 0.9800 .
C9A H9AC 0.9800 .
C10A H10D 0.9800 .
C10A H10E 0.9800 .
C10A H10F 0.9800 .
C16A H16D 0.9800 .
C16A H16E 0.9800 .
C16A H16F 0.9800 .
C17A C19A 1.50(4) .
C17A C20A 1.51(3) .
C17A C18A 1.69(3) .
C18A H18D 0.9800 .
C18A H18E 0.9800 .
C18A H18F 0.9800 .
C19A H19D 0.9800 .
C19A H19E 0.9800 .
C19A H19F 0.9800 .
C20A H20D 0.9800 .
C20A H20E 0.9800 .
C20A H20F 0.9800 .
C21A O3A 1.41(4) .
C21A C22A 1.61(2) .
C21A C27A 1.63(2) .
C22A C23A 1.519(19) .
C22A C25A 1.55(2) .
C22A C24A 1.557(19) .
C23A H23D 0.9800 .
C23A H23E 0.9800 .
C23A H23F 0.9800 .
C24A H24D 0.9800 .
C24A H24E 0.9800 .
C24A H24F 0.9800 .
C25A H25D 0.9800 .
C25A H25E 0.9800 .
C25A H25F 0.9800 .
C27A C29A 1.534(16) .
C27A C28A 1.536(18) .
C27A C30A 1.557(16) .
C28A H28D 0.9800 .
C28A H28E 0.9800 .
C28A H28F 0.9800 .
C29A H29D 0.9800 .
C29A H29E 0.9800 .
C29A H29F 0.9800 .
C30A H30D 0.9800 .
C30A H30E 0.9800 .
C30A H30F 0.9800 .
C33A H33D 0.9800 .
C33A H33E 0.9800 .
C33A H33F 0.9800 .
C34A H34D 0.9800 .
C34A H34E 0.9800 .
C34A H34F 0.9800 .
C35A H35D 0.9800 .
C35A H35E 0.9800 .
C35A H35F 0.9800 .
C37A H37D 0.9800 .
C37A H37E 0.9800 .
C37A H37F 0.9800 .
C38A H38D 0.9800 .
C38A H38E 0.9800 .
C38A H38F 0.9800 .
C39A H39D 0.9800 .
C39A H39E 0.9800 .
C39A H39F 0.9800 .
C41A C43A 1.256(12) .
C41A C44A 1.688(10) .
C41A C42A 1.785(13) .
C42A H42D 0.9800 .
C42A H42E 0.9800 .
C42A H42F 0.9800 .
C43A H43D 0.9800 .
C43A H43E 0.9800 .
C43A H43F 0.9800 .
C44A H44D 0.9800 .
C44A H44E 0.9800 .
C44A H44F 0.9800 .
C45A C46A 1.532(13) .
C45A C48A 1.605(12) .
C45A C47A 1.795(12) .
C46A H46D 0.9800 .
C46A H46E 0.9800 .
C46A H46F 0.9800 .
C47A H47D 0.9800 .
C47A H47E 0.9800 .
C47A H47F 0.9800 .
C48A H48D 0.9800 .
C48A H48E 0.9800 .
C48A H48F 0.9800 .
C50A H50D 0.9800 .
C50A H50E 0.9800 .
C50A H50F 0.9800 .
